data_7062983
loop_
_publ_author_name
'Chauhan, Chetan'
'Kumar, Santosh'
'Kumar, Rajesh'
'Saini, Anju'
'Aree, Thammarat'

_publ_section_title
;
 Synergistic effects of steric constraints and non-covalent interactions
 in copper(ii) chloro-nitro-benzoato complexes: synthesis, structural
 characterization, theoretical investigations, antimicrobial studies, and
 molecular docking analyses
;
_journal_issue 9
_journal_name_full 'New Journal of Chemistry'
_journal_page_first 3829
_journal_page_last 3848
_journal_paper_doi 10.1039/D3NJ05361J
_journal_volume 48
_journal_year 2024
_chemical_formula_moiety 'C22 H30 Cl2 Cu N6 O10'
_chemical_formula_sum 'C22 H30 Cl2 Cu N6 O10'
_chemical_formula_weight 672.96
_space_group_crystal_system monoclinic
_space_group_IT_number 14
_space_group_name_Hall '-P 2ybc'
_space_group_name_H-M_alt 'P 1 21/c 1'
_atom_sites_solution_hydrogens geom
_audit_creation_method SHELXL-2019/1
_audit_update_record
;
2023-08-27 deposited with the CCDC.	2024-01-19 downloaded from the CCDC.
;
_cell_angle_alpha 90
_cell_angle_beta 97.353(4)
_cell_angle_gamma 90
_cell_formula_units_Z 2
_cell_length_a 11.6447(15)
_cell_length_b 6.2469(11)
_cell_length_c 19.4239(10)
_cell_measurement_reflns_used 795
_cell_measurement_temperature 296(2)
_cell_measurement_theta_max 21.40
_cell_measurement_theta_min 2.57
_cell_volume 1401.3(3)
_computing_cell_refinement 'Bruker SAINT'
_computing_data_collection 'Bruker APEX2'
_computing_data_reduction 'Bruker SAINT'
_computing_molecular_graphics 'Bruker SHELXTL'
_computing_publication_material 'Bruker SHELXTL'
_computing_structure_refinement 'SHELXL-2019/1 (Sheldrick, 2019)'
_computing_structure_solution 'SHELXT 2019/1 (Sheldrick, 2019)'
_diffrn_ambient_temperature 296(2)
_diffrn_measured_fraction_theta_full 0.995
_diffrn_measured_fraction_theta_max 0.993
_diffrn_measurement_device_type 'Bruker APEX-II CCD'
_diffrn_measurement_method '\f and \w scans'
_diffrn_radiation_type MoK\a
_diffrn_radiation_wavelength 0.71073
_diffrn_reflns_av_R_equivalents 0.0952
_diffrn_reflns_av_unetI/netI 0.1038
_diffrn_reflns_Laue_measured_fraction_full 0.995
_diffrn_reflns_Laue_measured_fraction_max 0.993
_diffrn_reflns_limit_h_max 16
_diffrn_reflns_limit_h_min -16
_diffrn_reflns_limit_k_max 8
_diffrn_reflns_limit_k_min -8
_diffrn_reflns_limit_l_max 26
_diffrn_reflns_limit_l_min -27
_diffrn_reflns_number 17070
_diffrn_reflns_point_group_measured_fraction_full 0.995
_diffrn_reflns_point_group_measured_fraction_max 0.993
_diffrn_reflns_theta_full 25.242
_diffrn_reflns_theta_max 30.531
_diffrn_reflns_theta_min 2.114
_diffrn_source 'sealed tube'
_exptl_absorpt_coefficient_mu 1.035
_exptl_absorpt_correction_type multi-scan
_exptl_absorpt_process_details 'SADABS (Bruker-AXS)'
_exptl_crystal_colour purple
_exptl_crystal_density_diffrn 1.595
_exptl_crystal_description rod
_exptl_crystal_F_000 694
_exptl_crystal_size_max 0.28
_exptl_crystal_size_mid 0.22
_exptl_crystal_size_min 0.06
_exptl_transmission_factor_max 0.7461
_exptl_transmission_factor_min 0.6029
_refine_diff_density_max 0.630
_refine_diff_density_min -0.616
_refine_diff_density_rms 0.098
_refine_ls_extinction_method none
_refine_ls_goodness_of_fit_ref 1.016
_refine_ls_hydrogen_treatment mixed
_refine_ls_matrix_type full
_refine_ls_number_parameters 189
_refine_ls_number_reflns 4261
_refine_ls_number_restraints 0
_refine_ls_restrained_S_all 1.016
_refine_ls_R_factor_all 0.1317
_refine_ls_R_factor_gt 0.0656
_refine_ls_shift/su_max 0.000
_refine_ls_shift/su_mean 0.000
_refine_ls_structure_factor_coef Fsqd
_refine_ls_weighting_details 'w=1/[\s^2^(Fo^2^)+(0.0757P)^2^] where P=(Fo^2^+2Fc^2^)/3'
_refine_ls_weighting_scheme calc
_refine_ls_wR_factor_gt 0.1450
_refine_ls_wR_factor_ref 0.1731
_reflns_Friedel_coverage 0.000
_reflns_number_gt 2401
_reflns_number_total 4261
_reflns_threshold_expression 'I > 2\s(I)'
_cod_data_source_file d3nj05361j2.cif
_cod_data_source_block Complex3
_cod_depositor_comments 'Adding full bibliography for 7062982--7062984.cif.'
_cod_original_sg_symbol_H-M 'P 21/c'
_cod_database_code 7062983
_shelx_shelxl_version_number 2019/1
_shelx_space_group_comment
;
The symmetry employed for this shelxl refinement is uniquely defined
by the following loop, which should always be used as a source of
symmetry information in preference to the above space-group names.
They are only intended as comments.
;
_shelx_estimated_absorpt_t_min 0.761
_shelx_estimated_absorpt_t_max 0.940

loop_
_space_group_symop_operation_xyz
'x, y, z'
'-x, y+1/2, -z+1/2'
'-x, -y, -z'
'x, -y-1/2, z-1/2'

loop_
_atom_site_label
_atom_site_type_symbol
_atom_site_fract_x
_atom_site_fract_y
_atom_site_fract_z
_atom_site_U_iso_or_equiv
_atom_site_adp_type
_atom_site_occupancy
_atom_site_site_symmetry_order
_atom_site_calc_flag
_atom_site_refinement_flags_posn
_atom_site_refinement_flags_adp
_atom_site_refinement_flags_occupancy
_atom_site_disorder_assembly
_atom_site_disorder_group
Cu1 Cu 1.000000 0.000000 0.500000 0.02696(19) Uani 1 2 d S . P . .
Cl1 Cl 0.59886(11) 0.2090(2) 0.54418(7) 0.0635(4) Uani 1 1 d . . . . .
O1 O 0.9150(3) 0.3478(6) 0.28861(17) 0.0563(9) Uani 1 1 d . . . . .
H1 H 0.898849 0.372574 0.247040 0.08(2) Uiso 1 1 calc R . . . .
O2 O 0.8948(3) 0.3104(4) 0.55148(14) 0.0398(7) Uani 1 1 d . . . . .
O3 O 0.8779(3) 0.1159(4) 0.64575(14) 0.0417(7) Uani 1 1 d . . . . .
O4 O 0.4269(3) 0.8836(6) 0.6501(2) 0.0668(11) Uani 1 1 d . . . . .
O5 O 0.5564(3) 1.0146(6) 0.7265(2) 0.0797(13) Uani 1 1 d . . . . .
N1 N 0.9096(3) 0.0394(4) 0.40402(15) 0.0267(7) Uani 1 1 d . . . . .
H1A H 0.965375 0.032717 0.370348 0.032 Uiso 1 1 calc R U . . .
N2 N 0.8713(3) -0.2038(4) 0.51704(15) 0.0306(7) Uani 1 1 d . . . . .
H2A H 0.898993 -0.336456 0.522311 0.037 Uiso 1 1 calc R U . . .
H2B H 0.842686 -0.166865 0.555683 0.037 Uiso 1 1 calc R U . . .
N3 N 0.5232(3) 0.8841(6) 0.6814(2) 0.0465(9) Uani 1 1 d . . . . .
C1 C 0.7785(3) -0.1952(6) 0.4569(2) 0.0366(9) Uani 1 1 d . . . . .
H1B H 0.723339 -0.083624 0.464026 0.044 Uiso 1 1 calc R U . . .
H1C H 0.737665 -0.330752 0.452101 0.044 Uiso 1 1 calc R U . . .
C2 C 0.8337(3) -0.1491(5) 0.39211(19) 0.0320(9) Uani 1 1 d . . . . .
H2C H 0.878535 -0.271947 0.380654 0.038 Uiso 1 1 calc R U . . .
H2D H 0.774029 -0.122150 0.353461 0.038 Uiso 1 1 calc R U . . .
C3 C 0.8479(3) 0.2461(5) 0.39351(18) 0.0284(8) Uani 1 1 d . . . . .
H3A H 0.897209 0.358716 0.415266 0.034 Uiso 1 1 calc R U . . .
H3B H 0.778762 0.240734 0.416478 0.034 Uiso 1 1 calc R U . . .
C4 C 0.8135(3) 0.3022(6) 0.3174(2) 0.0350(9) Uani 1 1 d . . . . .
H4A H 0.773078 0.182950 0.293221 0.042 Uiso 1 1 calc R U . . .
H4B H 0.762528 0.425609 0.313340 0.042 Uiso 1 1 calc R U . . .
C5 C 0.8539(3) 0.2726(5) 0.60567(19) 0.0291(8) Uani 1 1 d . . . . .
C6 C 0.7642(3) 0.4269(5) 0.62689(17) 0.0248(7) Uani 1 1 d . . . . .
C7 C 0.6484(3) 0.4155(6) 0.6012(2) 0.0332(9) Uani 1 1 d . . . . .
C8 C 0.5680(4) 0.5609(6) 0.6194(2) 0.0390(10) Uani 1 1 d . . . . .
H8 H 0.490111 0.549370 0.601923 0.047 Uiso 1 1 calc R U . . .
C9 C 0.6068(3) 0.7222(6) 0.6640(2) 0.0328(8) Uani 1 1 d . . . . .
C10 C 0.7207(3) 0.7409(6) 0.6918(2) 0.0333(8) Uani 1 1 d . . . . .
H10 H 0.744564 0.850294 0.722796 0.040 Uiso 1 1 calc R U . . .
C11 C 0.8000(3) 0.5922(6) 0.67249(19) 0.0320(8) Uani 1 1 d . . . . .
H11 H 0.877733 0.603863 0.690358 0.038 Uiso 1 1 calc R U . . .

loop_
_atom_site_aniso_label
_atom_site_aniso_U_11
_atom_site_aniso_U_22
_atom_site_aniso_U_33
_atom_site_aniso_U_23
_atom_site_aniso_U_13
_atom_site_aniso_U_12
Cu1 0.0341(4) 0.0210(3) 0.0245(3) 0.0057(2) -0.0010(2) -0.0003(3)
Cl1 0.0545(8) 0.0586(7) 0.0742(9) -0.0386(6) -0.0033(6) -0.0040(6)
O1 0.0473(19) 0.088(2) 0.0327(19) 0.0183(18) -0.0003(14) -0.0147(17)
O2 0.0562(19) 0.0369(15) 0.0293(16) 0.0052(12) 0.0169(13) 0.0153(13)
O3 0.064(2) 0.0291(14) 0.0346(17) 0.0099(11) 0.0179(14) 0.0170(14)
O4 0.0333(18) 0.071(2) 0.096(3) -0.011(2) 0.0094(18) 0.0185(17)
O5 0.066(3) 0.069(2) 0.105(3) -0.049(2) 0.014(2) 0.015(2)
N1 0.0345(17) 0.0173(14) 0.0276(16) 0.0008(11) 0.0012(12) 0.0053(11)
N2 0.0427(19) 0.0216(14) 0.0283(17) 0.0025(12) 0.0076(14) 0.0033(13)
N3 0.037(2) 0.042(2) 0.064(3) -0.0066(18) 0.0173(19) 0.0079(17)
C1 0.034(2) 0.0261(18) 0.049(3) -0.0008(16) 0.0034(18) -0.0016(16)
C2 0.041(2) 0.0195(16) 0.033(2) -0.0040(14) -0.0024(16) 0.0047(15)
C3 0.038(2) 0.0180(15) 0.028(2) 0.0003(13) 0.0003(15) 0.0060(15)
C4 0.032(2) 0.035(2) 0.035(2) 0.0052(16) -0.0051(16) 0.0013(17)
C5 0.040(2) 0.0226(16) 0.0249(19) -0.0035(14) 0.0060(15) 0.0061(15)
C6 0.034(2) 0.0219(15) 0.0200(18) 0.0021(13) 0.0086(14) 0.0033(14)
C7 0.035(2) 0.0280(17) 0.037(2) -0.0084(16) 0.0061(16) -0.0019(17)
C8 0.030(2) 0.042(2) 0.044(3) -0.0084(18) -0.0005(17) 0.0010(17)
C9 0.033(2) 0.0263(18) 0.041(2) -0.0017(16) 0.0109(17) 0.0070(15)
C10 0.038(2) 0.0286(18) 0.034(2) -0.0098(15) 0.0076(16) -0.0029(16)
C11 0.030(2) 0.0329(19) 0.033(2) -0.0067(16) 0.0019(15) 0.0005(16)

loop_
_atom_type_symbol
_atom_type_description
_atom_type_scat_dispersion_real
_atom_type_scat_dispersion_imag
_atom_type_scat_source
C C 0.0033 0.0016 'International Tables Vol C Tables 4.2.6.8 and 6.1.1.4'
H H 0.0000 0.0000 'International Tables Vol C Tables 4.2.6.8 and 6.1.1.4'
Cl Cl 0.1484 0.1585 'International Tables Vol C Tables 4.2.6.8 and 6.1.1.4'
Cu Cu 0.3201 1.2651 'International Tables Vol C Tables 4.2.6.8 and 6.1.1.4'
N N 0.0061 0.0033 'International Tables Vol C Tables 4.2.6.8 and 6.1.1.4'
O O 0.0106 0.0060 'International Tables Vol C Tables 4.2.6.8 and 6.1.1.4'

loop_
_geom_angle_atom_site_label_1
_geom_angle_atom_site_label_2
_geom_angle_atom_site_label_3
_geom_angle
_geom_angle_site_symmetry_1
_geom_angle_site_symmetry_3
_geom_angle_publ_flag
N2 Cu1 N2 180.00(11) 3_756 . ?
N2 Cu1 N1 85.36(12) 3_756 3_756 ?
N2 Cu1 N1 94.65(12) . 3_756 ?
N2 Cu1 N1 94.64(12) 3_756 . ?
N2 Cu1 N1 85.36(12) . . ?
N1 Cu1 N1 180.0 3_756 . ?
C4 O1 H1 109.5 . . ?
C2 N1 C3 113.9(3) . . ?
C2 N1 Cu1 106.1(2) . . ?
C3 N1 Cu1 114.7(2) . . ?
C2 N1 H1A 107.3 . . ?
C3 N1 H1A 107.3 . . ?
Cu1 N1 H1A 107.3 . . ?
C1 N2 Cu1 109.1(2) . . ?
C1 N2 H2A 109.9 . . ?
Cu1 N2 H2A 109.9 . . ?
C1 N2 H2B 109.9 . . ?
Cu1 N2 H2B 109.9 . . ?
H2A N2 H2B 108.3 . . ?
O4 N3 O5 123.5(4) . . ?
O4 N3 C9 118.9(4) . . ?
O5 N3 C9 117.7(4) . . ?
N2 C1 C2 108.5(3) . . ?
N2 C1 H1B 110.0 . . ?
C2 C1 H1B 110.0 . . ?
N2 C1 H1C 110.0 . . ?
C2 C1 H1C 110.0 . . ?
H1B C1 H1C 108.4 . . ?
N1 C2 C1 109.4(3) . . ?
N1 C2 H2C 109.8 . . ?
C1 C2 H2C 109.8 . . ?
N1 C2 H2D 109.8 . . ?
C1 C2 H2D 109.8 . . ?
H2C C2 H2D 108.2 . . ?
N1 C3 C4 113.5(3) . . ?
N1 C3 H3A 108.9 . . ?
C4 C3 H3A 108.9 . . ?
N1 C3 H3B 108.9 . . ?
C4 C3 H3B 108.9 . . ?
H3A C3 H3B 107.7 . . ?
O1 C4 C3 107.7(3) . . ?
O1 C4 H4A 110.2 . . ?
C3 C4 H4A 110.2 . . ?
O1 C4 H4B 110.2 . . ?
C3 C4 H4B 110.2 . . ?
H4A C4 H4B 108.5 . . ?
O2 C5 O3 126.7(3) . . ?
O2 C5 C6 117.7(3) . . ?
O3 C5 C6 115.6(3) . . ?
C7 C6 C11 117.9(3) . . ?
C7 C6 C5 123.0(3) . . ?
C11 C6 C5 119.0(3) . . ?
C6 C7 C8 122.5(3) . . ?
C6 C7 Cl1 119.7(3) . . ?
C8 C7 Cl1 117.9(3) . . ?
C9 C8 C7 117.8(4) . . ?
C9 C8 H8 121.1 . . ?
C7 C8 H8 121.1 . . ?
C8 C9 C10 122.5(3) . . ?
C8 C9 N3 118.5(4) . . ?
C10 C9 N3 119.1(3) . . ?
C9 C10 C11 118.5(3) . . ?
C9 C10 H10 120.7 . . ?
C11 C10 H10 120.7 . . ?
C6 C11 C10 120.8(4) . . ?
C6 C11 H11 119.6 . . ?
C10 C11 H11 119.6 . . ?

loop_
_geom_bond_atom_site_label_1
_geom_bond_atom_site_label_2
_geom_bond_distance
_geom_bond_site_symmetry_2
_geom_bond_publ_flag
Cu1 N2 2.025(3) 3_756 ?
Cu1 N2 2.025(3) . ?
Cu1 N1 2.035(3) 3_756 ?
Cu1 N1 2.035(3) . ?
Cl1 C7 1.749(4) . ?
O1 C4 1.400(5) . ?
O1 H1 0.8200 . ?
O2 C5 1.232(4) . ?
O3 C5 1.260(4) . ?
O4 N3 1.205(5) . ?
O5 N3 1.224(5) . ?
N1 C2 1.473(4) . ?
N1 C3 1.479(4) . ?
N1 H1A 0.9800 . ?
N2 C1 1.488(5) . ?
N2 H2A 0.8900 . ?
N2 H2B 0.8900 . ?
N3 C9 1.473(5) . ?
C1 C2 1.512(6) . ?
C1 H1B 0.9700 . ?
C1 H1C 0.9700 . ?
C2 H2C 0.9700 . ?
C2 H2D 0.9700 . ?
C3 C4 1.522(5) . ?
C3 H3A 0.9700 . ?
C3 H3B 0.9700 . ?
C4 H4A 0.9700 . ?
C4 H4B 0.9700 . ?
C5 C6 1.517(5) . ?
C6 C7 1.379(5) . ?
C6 C11 1.389(5) . ?
C7 C8 1.382(5) . ?
C8 C9 1.367(5) . ?
C8 H8 0.9300 . ?
C9 C10 1.371(5) . ?
C10 C11 1.394(5) . ?
C10 H10 0.9300 . ?
C11 H11 0.9300 . ?

loop_
_geom_hbond_atom_site_label_D
_geom_hbond_atom_site_label_H
_geom_hbond_atom_site_label_A
_geom_hbond_distance_DH
_geom_hbond_distance_HA
_geom_hbond_distance_DA
_geom_hbond_angle_DHA
_geom_hbond_site_symmetry_A
_geom_hbond_publ_flag
O1 H1 O3 0.82 1.95 2.763(4) 169.3 4_565 yes
N1 H1A O3 0.98 2.11 2.935(4) 141.2 3_756 yes
N2 H2A O2 0.89 2.28 3.112(4) 155.6 1_545 yes
N2 H2B O3 0.89 2.48 3.193(4) 137.1 . yes
C1 H1B Cl1 0.97 2.91 3.813(4) 156.0 . yes

loop_
_geom_torsion_atom_site_label_1
_geom_torsion_atom_site_label_2
_geom_torsion_atom_site_label_3
_geom_torsion_atom_site_label_4
_geom_torsion
_geom_torsion_site_symmetry_1
_geom_torsion_site_symmetry_2
_geom_torsion_site_symmetry_3
_geom_torsion_site_symmetry_4
_geom_torsion_publ_flag
Cu1 N2 C1 C2 31.8(3) . . . . ?
C3 N1 C2 C1 -83.1(4) . . . . ?
Cu1 N1 C2 C1 44.0(3) . . . . ?
N2 C1 C2 N1 -51.2(4) . . . . ?
C2 N1 C3 C4 -75.6(4) . . . . ?
Cu1 N1 C3 C4 161.9(3) . . . . ?
N1 C3 C4 O1 -69.4(4) . . . . ?
O2 C5 C6 C7 83.4(5) . . . . ?
O3 C5 C6 C7 -95.9(4) . . . . ?
O2 C5 C6 C11 -94.4(4) . . . . ?
O3 C5 C6 C11 86.3(4) . . . . ?
C11 C6 C7 C8 -0.3(6) . . . . ?
C5 C6 C7 C8 -178.1(4) . . . . ?
C11 C6 C7 Cl1 -179.5(3) . . . . ?
C5 C6 C7 Cl1 2.7(5) . . . . ?
C6 C7 C8 C9 0.8(6) . . . . ?
Cl1 C7 C8 C9 180.0(3) . . . . ?
C7 C8 C9 C10 -1.4(6) . . . . ?
C7 C8 C9 N3 177.2(4) . . . . ?
O4 N3 C9 C8 -8.3(6) . . . . ?
O5 N3 C9 C8 172.8(4) . . . . ?
O4 N3 C9 C10 170.4(4) . . . . ?
O5 N3 C9 C10 -8.5(6) . . . . ?
C8 C9 C10 C11 1.5(6) . . . . ?
N3 C9 C10 C11 -177.2(3) . . . . ?
C7 C6 C11 C10 0.3(6) . . . . ?
C5 C6 C11 C10 178.2(3) . . . . ?
C9 C10 C11 C6 -0.9(6) . . . . ?
